data_4030613
loop_
_publ_author_name
'Song, Xian-Rong'
'Qiu, Yi-Feng'
'Song, Bo'
'Hao, Xin-Hua'
'Han, Ya-Ping'
'Gao, Pin'
'Liu, Xue-Yuan'
'Liang, Yong-Min'

_publ_section_title
;
 BF3&#x00B7;Et2O-Promoted Cleavage of the Csp-Csp2 Bond of
 2-Propynolphenols/Anilines: Route to C2-Alkenylated Benzoxazoles and
 Benzimidazoles.
;
_journal_issue 4
_journal_name_full 'The Journal of organic chemistry'
_journal_page_first 2263
_journal_page_last 2271
_journal_paper_doi 10.1021/jo502761x
_journal_volume 80
_journal_year 2015
_chemical_formula_moiety 'C21 H13 Cl2 N O'
_chemical_formula_sum 'C21 H13 Cl2 N O'
_chemical_formula_weight 366.22
_chemical_name_systematic
;
 ? 
;
_space_group_crystal_system monoclinic
_space_group_IT_number 14
_space_group_name_Hall '-P 2yn'
_space_group_name_H-M_alt 'P 1 21/n 1'
_symmetry_space_group_name_Hall '-P 2yn'
_symmetry_space_group_name_H-M 'P 1 21/n 1'
_atom_sites_solution_hydrogens geom
_atom_sites_solution_primary direct
_atom_sites_solution_secondary difmap
_audit_creation_date 2014-10-15
_audit_creation_method
;
Olex2 1.2
(compiled 2014.09.19 svn.r3010 for OlexSys, GUI svn.r4874)
;
_cell_angle_alpha 90.00
_cell_angle_beta 97.713(4)
_cell_angle_gamma 90.00
_cell_formula_units_Z 4
_cell_length_a 15.3129(5)
_cell_length_b 6.1061(2)
_cell_length_c 18.3965(7)
_cell_measurement_reflns_used 1549
_cell_measurement_temperature 293(2)
_cell_measurement_theta_max 22.2200
_cell_measurement_theta_min 3.8140
_cell_volume 1704.55(10)
_computing_cell_refinement
;
CrysAlisPro, Agilent Technologies,
Version 1.171.36.32 (release 02-08-2013 CrysAlis171 .NET)
(compiled Aug  2 2013,16:46:58)
;
_computing_data_collection
;
CrysAlisPro, Agilent Technologies,
Version 1.171.36.32 (release 02-08-2013 CrysAlis171 .NET)
(compiled Aug  2 2013,16:46:58)
;
_computing_data_reduction
;
CrysAlisPro, Agilent Technologies,
Version 1.171.36.32 (release 02-08-2013 CrysAlis171 .NET)
(compiled Aug  2 2013,16:46:58)
;
_computing_molecular_graphics 'Olex2 (Dolomanov et al., 2009)'
_computing_publication_material 'Olex2 (Dolomanov et al., 2009)'
_computing_structure_refinement 'ShelXL (Sheldrick, 2008)'
_computing_structure_solution 'ShelXS (Sheldrick, 2008)'
_diffrn_ambient_temperature 293(2)
_diffrn_detector_area_resol_mean 16.0733
_diffrn_measured_fraction_theta_full 0.996
_diffrn_measured_fraction_theta_max 0.996
_diffrn_measurement_details
;
  1 omega   43.00   95.50   1.5000   14.0000
omega____ theta____ kappa____ phi______ frames
    -       19.7946  178.0000 -180.0000 35

  2 omega    2.00   86.00   1.5000   14.0000
omega____ theta____ kappa____ phi______ frames
    -       19.7946   57.0000 -120.0000 56

  3 omega   -9.00   39.00   1.5000   14.0000
omega____ theta____ kappa____ phi______ frames
    -       19.7946  -38.0000   90.0000 32

  4 omega   46.00   95.50   1.5000   14.0000
omega____ theta____ kappa____ phi______ frames
    -       19.7946  178.0000   90.0000 33
;
_diffrn_measurement_device_type 'SuperNova, Dual, Cu at zero, Eos'
_diffrn_measurement_method '\w scans'
_diffrn_orient_matrix_UB_11 -0.0088757000
_diffrn_orient_matrix_UB_12 0.0655817000
_diffrn_orient_matrix_UB_13 0.0300003000
_diffrn_orient_matrix_UB_21 0.0210659000
_diffrn_orient_matrix_UB_22 -0.0786025000
_diffrn_orient_matrix_UB_23 0.0247652000
_diffrn_orient_matrix_UB_31 0.0407806000
_diffrn_orient_matrix_UB_32 0.0548758000
_diffrn_orient_matrix_UB_33 -0.0003094000
_diffrn_radiation_monochromator mirror
_diffrn_radiation_type MoK\a
_diffrn_radiation_wavelength 0.71073
_diffrn_reflns_av_R_equivalents 0.0394
_diffrn_reflns_av_unetI/netI 0.0687
_diffrn_reflns_limit_h_max 18
_diffrn_reflns_limit_h_min -18
_diffrn_reflns_limit_k_max 7
_diffrn_reflns_limit_k_min -7
_diffrn_reflns_limit_l_max 22
_diffrn_reflns_limit_l_min -14
_diffrn_reflns_number 6995
_diffrn_reflns_theta_full 25.50
_diffrn_reflns_theta_max 26.02
_diffrn_reflns_theta_min 3.44
_diffrn_source 'SuperNova (Mo) X-ray Source'
_exptl_absorpt_coefficient_mu 0.389
_exptl_absorpt_correction_T_max 1.00000
_exptl_absorpt_correction_T_min 0.89876
_exptl_absorpt_correction_type multi-scan
_exptl_absorpt_process_details
;
CrysAlisPro, Agilent Technologies,
Version 1.171.36.32 (release 02-08-2013 CrysAlis171 .NET)
(compiled Aug  2 2013,16:46:58)
Empirical absorption correction using spherical harmonics,
 implemented in SCALE3 ABSPACK scaling algorithm.
;
_exptl_crystal_colour 'clear light colourless'
_exptl_crystal_density_diffrn 1.427
_exptl_crystal_density_method 'not measured'
_exptl_crystal_description block
_exptl_crystal_F_000 752
_exptl_crystal_size_max 0.28
_exptl_crystal_size_mid 0.24
_exptl_crystal_size_min 0.13
_refine_diff_density_max 0.184
_refine_diff_density_min -0.257
_refine_diff_density_rms 0.049
_refine_ls_extinction_method none
_refine_ls_goodness_of_fit_ref 1.034
_refine_ls_hydrogen_treatment constr
_refine_ls_matrix_type full
_refine_ls_number_parameters 226
_refine_ls_number_reflns 3354
_refine_ls_number_restraints 0
_refine_ls_restrained_S_all 1.034
_refine_ls_R_factor_all 0.1002
_refine_ls_R_factor_gt 0.0526
_refine_ls_shift/su_max 0.000
_refine_ls_shift/su_mean 0.000
_refine_ls_structure_factor_coef Fsqd
_refine_ls_weighting_details 'calc w=1/[\s^2^(Fo^2^)+(0.0300P)^2^+0.2704P] where P=(Fo^2^+2Fc^2^)/3'
_refine_ls_weighting_scheme calc
_refine_ls_wR_factor_gt 0.0932
_refine_ls_wR_factor_ref 0.1157
_reflns_number_gt 2019
_reflns_number_total 3354
_reflns_threshold_expression >2sigma(I)
_cod_data_source_file jo502761x_si_002.cif
_cod_data_source_block songxr1015
_cod_depositor_comments 'Adding full bibliography for 4030613.cif.'
_cod_original_cell_volume 1704.56(11)
_cod_database_code 4030613
_reflns_odcompleteness_completeness 99.50
_reflns_odcompleteness_iscentric 1
_reflns_odcompleteness_theta 26.32
_olex2_refinement_description
;
1. Fixed Uiso
 At 1.2 times of:
  All C(H) groups
2.a Aromatic/amide H refined with riding coordinates:
 C20(H20), C18(H18), C8(H8), C21(H21), C17(H17), C11(H11), C12(H12), C15(H15),
 C14(H14), C3(H3), C5(H5), C4(H4), C6(H6)
;
_olex2_submission_special_instructions 'No special instructions were received'

loop_
_space_group_symop_id
_space_group_symop_operation_xyz
1 'x, y, z'
2 '-x+1/2, y+1/2, -z+1/2'
3 '-x, -y, -z'
4 'x-1/2, -y-1/2, z-1/2'

loop_
_atom_site_label
_atom_site_type_symbol
_atom_site_fract_x
_atom_site_fract_y
_atom_site_fract_z
_atom_site_U_iso_or_equiv
_atom_site_adp_type
_atom_site_occupancy
_atom_site_calc_flag
_atom_site_refinement_flags_posn
Cl2 Cl 0.96338(6) 0.51096(14) 0.24579(5) 0.0690(3) Uani 1 d .
Cl1 Cl 0.45088(5) 1.53152(17) 0.11797(6) 0.0802(3) Uani 1 d .
O1 O 0.75725(11) 1.6194(3) -0.05308(10) 0.0486(5) Uani 1 d .
N1 N 0.89513(14) 1.6012(4) -0.08178(12) 0.0408(6) Uani 1 d .
C16 C 0.84441(16) 1.0613(4) 0.10036(14) 0.0347(6) Uani 1 d .
C10 C 0.71778(16) 1.3231(4) 0.06558(14) 0.0347(6) Uani 1 d .
C20 C 0.94018(16) 0.7450(4) 0.12031(16) 0.0420(7) Uani 1 d .
H20 H 0.9794 0.6475 0.1032 0.050 Uiso 1 calc R
C18 C 0.82292(17) 1.0316(4) 0.17046(16) 0.0420(7) Uani 1 d .
H18 H 0.7830 1.1268 0.1877 0.050 Uiso 1 calc R
C9 C 0.80753(15) 1.2469(4) 0.05357(14) 0.0349(6) Uani 1 d .
C8 C 0.85618(17) 1.3398(4) 0.00716(15) 0.0405(7) Uani 1 d .
H8 H 0.9118 1.2783 0.0076 0.049 Uiso 1 calc R
C1 C 0.83765(17) 1.5185(5) -0.04334(16) 0.0418(7) Uani 1 d .
C21 C 0.90351(16) 0.9138(4) 0.07604(15) 0.0390(7) Uani 1 d .
H21 H 0.9187 0.9290 0.0290 0.047 Uiso 1 calc R
C17 C 0.85914(18) 0.8640(5) 0.21563(16) 0.0454(7) Uani 1 d .
H17 H 0.8439 0.8472 0.2626 0.055 Uiso 1 calc R
C11 C 0.70446(17) 1.5311(4) 0.09152(15) 0.0396(7) Uani 1 d .
H11 H 0.7514 1.6287 0.0988 0.047 Uiso 1 calc R
C12 C 0.62228(18) 1.5966(5) 0.10693(16) 0.0465(8) Uani 1 d .
H12 H 0.6142 1.7367 0.1247 0.056 Uiso 1 calc R
C19 C 0.91774(17) 0.7235(4) 0.18994(16) 0.0411(7) Uani 1 d .
C15 C 0.64646(17) 1.1803(5) 0.05495(16) 0.0457(8) Uani 1 d .
H15 H 0.6541 1.0394 0.0377 0.055 Uiso 1 calc R
C14 C 0.56410(18) 1.2460(5) 0.06978(17) 0.0531(8) Uani 1 d .
H14 H 0.5166 1.1501 0.0621 0.064 Uiso 1 calc R
C2 C 0.85153(18) 1.7747(5) -0.12023(15) 0.0406(7) Uani 1 d .
C13 C 0.55301(17) 1.4527(5) 0.09576(17) 0.0484(8) Uani 1 d .
C3 C 0.8793(2) 1.9250(5) -0.16833(16) 0.0542(8) Uani 1 d .
H3 H 0.9355 1.9183 -0.1821 0.065 Uiso 1 calc R
C7 C 0.76675(19) 1.7869(5) -0.10202(15) 0.0433(7) Uani 1 d .
C5 C 0.7361(3) 2.0939(6) -0.1753(2) 0.0709(10) Uani 1 d .
H5 H 0.6982 2.2048 -0.1944 0.085 Uiso 1 calc R
C4 C 0.8203(3) 2.0852(6) -0.19507(18) 0.0664(10) Uani 1 d .
H4 H 0.8373 2.1899 -0.2271 0.080 Uiso 1 calc R
C6 C 0.7070(2) 1.9445(6) -0.12850(18) 0.0632(9) Uani 1 d .
H6 H 0.6504 1.9495 -0.1155 0.076 Uiso 1 calc R

loop_
_atom_site_aniso_label
_atom_site_aniso_U_11
_atom_site_aniso_U_22
_atom_site_aniso_U_33
_atom_site_aniso_U_23
_atom_site_aniso_U_13
_atom_site_aniso_U_12
Cl2 0.0815(6) 0.0583(6) 0.0652(6) 0.0182(5) 0.0023(5) 0.0159(5)
Cl1 0.0416(5) 0.1039(8) 0.0996(8) 0.0119(6) 0.0262(5) 0.0166(5)
O1 0.0391(11) 0.0557(13) 0.0521(13) 0.0105(11) 0.0103(10) 0.0048(10)
N1 0.0417(13) 0.0384(14) 0.0448(15) 0.0043(12) 0.0151(11) 0.0001(11)
C16 0.0336(14) 0.0336(15) 0.0376(16) -0.0024(14) 0.0074(12) -0.0014(12)
C10 0.0319(13) 0.0353(16) 0.0370(16) 0.0017(13) 0.0054(12) -0.0019(13)
C20 0.0333(14) 0.0373(17) 0.056(2) -0.0055(16) 0.0084(14) 0.0041(13)
C18 0.0469(16) 0.0367(17) 0.0442(18) -0.0036(15) 0.0125(14) 0.0050(14)
C9 0.0324(14) 0.0339(16) 0.0390(16) -0.0034(14) 0.0075(12) -0.0028(12)
C8 0.0369(14) 0.0378(16) 0.0474(18) 0.0055(15) 0.0076(13) 0.0048(13)
C1 0.0404(15) 0.0399(17) 0.0454(18) 0.0021(15) 0.0069(14) 0.0023(14)
C21 0.0378(14) 0.0381(16) 0.0423(17) 0.0007(15) 0.0100(13) 0.0002(14)
C17 0.0546(18) 0.0454(18) 0.0384(17) 0.0005(16) 0.0145(14) -0.0033(16)
C11 0.0354(14) 0.0336(16) 0.0514(19) -0.0002(14) 0.0122(13) -0.0041(13)
C12 0.0490(17) 0.0425(18) 0.0507(19) 0.0020(15) 0.0164(15) 0.0073(15)
C19 0.0408(15) 0.0371(17) 0.0436(18) 0.0001(15) -0.0013(13) -0.0009(14)
C15 0.0420(16) 0.0407(17) 0.055(2) -0.0017(16) 0.0104(14) -0.0049(14)
C14 0.0375(16) 0.058(2) 0.063(2) -0.0018(18) 0.0063(15) -0.0131(16)
C2 0.0486(17) 0.0388(17) 0.0346(16) -0.0031(14) 0.0059(13) -0.0092(14)
C13 0.0331(15) 0.061(2) 0.053(2) 0.0128(18) 0.0118(14) 0.0038(15)
C3 0.065(2) 0.050(2) 0.048(2) 0.0049(17) 0.0064(16) -0.0140(18)
C7 0.0510(17) 0.0407(18) 0.0377(17) 0.0068(15) 0.0040(14) -0.0012(15)
C5 0.087(3) 0.061(2) 0.060(2) 0.012(2) -0.009(2) 0.016(2)
C4 0.098(3) 0.048(2) 0.050(2) 0.0130(18) 0.000(2) -0.012(2)
C6 0.060(2) 0.070(2) 0.058(2) 0.008(2) -0.0011(17) 0.0123(19)

loop_
_atom_type_symbol
_atom_type_description
_atom_type_scat_dispersion_real
_atom_type_scat_dispersion_imag
_atom_type_scat_source
C C 0.0033 0.0016 'International Tables Vol C Tables 4.2.6.8 and 6.1.1.4'
H H 0.0000 0.0000 'International Tables Vol C Tables 4.2.6.8 and 6.1.1.4'
Cl Cl 0.1484 0.1585 'International Tables Vol C Tables 4.2.6.8 and 6.1.1.4'
N N 0.0061 0.0033 'International Tables Vol C Tables 4.2.6.8 and 6.1.1.4'
O O 0.0106 0.0060 'International Tables Vol C Tables 4.2.6.8 and 6.1.1.4'

loop_
_geom_angle_atom_site_label_1
_geom_angle_atom_site_label_2
_geom_angle_atom_site_label_3
_geom_angle
C1 O1 C7 104.3(2)
C1 N1 C2 104.9(2)
C18 C16 C9 121.3(2)
C18 C16 C21 117.4(2)
C21 C16 C9 121.3(2)
C11 C10 C9 121.2(2)
C11 C10 C15 118.4(2)
C15 C10 C9 120.3(2)
C21 C20 H20 120.5
C19 C20 H20 120.5
C19 C20 C21 119.1(3)
C16 C18 H18 119.0
C16 C18 C17 121.9(3)
C17 C18 H18 119.0
C16 C9 C10 115.9(2)
C8 C9 C16 119.6(2)
C8 C9 C10 124.5(2)
C9 C8 H8 114.4
C9 C8 C1 131.2(3)
C1 C8 H8 114.4
O1 C1 C8 121.6(2)
N1 C1 O1 114.6(2)
N1 C1 C8 123.8(2)
C16 C21 H21 119.3
C20 C21 C16 121.5(3)
C20 C21 H21 119.3
C18 C17 H17 120.6
C19 C17 C18 118.9(3)
C19 C17 H17 120.6
C10 C11 H11 119.5
C10 C11 C12 121.1(2)
C12 C11 H11 119.5
C11 C12 H12 120.3
C13 C12 C11 119.3(3)
C13 C12 H12 120.3
C20 C19 Cl2 119.3(2)
C17 C19 Cl2 119.5(2)
C17 C19 C20 121.2(3)
C10 C15 H15 119.7
C14 C15 C10 120.6(3)
C14 C15 H15 119.7
C15 C14 H14 120.2
C13 C14 C15 119.7(3)
C13 C14 H14 120.2
C3 C2 N1 131.5(3)
C3 C2 C7 119.9(3)
C7 C2 N1 108.6(2)
C12 C13 Cl1 119.3(2)
C14 C13 Cl1 119.7(2)
C14 C13 C12 120.9(3)
C2 C3 H3 121.4
C4 C3 C2 117.2(3)
C4 C3 H3 121.4
O1 C7 C2 107.5(2)
C6 C7 O1 128.8(3)
C6 C7 C2 123.6(3)
C4 C5 H5 119.0
C6 C5 H5 119.0
C6 C5 C4 122.1(3)
C3 C4 C5 121.5(3)
C3 C4 H4 119.3
C5 C4 H4 119.3
C7 C6 H6 122.2
C5 C6 C7 115.7(3)
C5 C6 H6 122.2

loop_
_geom_bond_atom_site_label_1
_geom_bond_atom_site_label_2
_geom_bond_distance
Cl2 C19 1.742(3)
Cl1 C13 1.737(3)
O1 C1 1.367(3)
O1 C7 1.383(3)
N1 C1 1.303(3)
N1 C2 1.394(3)
C16 C18 1.385(3)
C16 C9 1.488(3)
C16 C21 1.393(3)
C10 C9 1.495(3)
C10 C11 1.381(3)
C10 C15 1.391(3)
C20 H20 0.9300
C20 C21 1.385(4)
C20 C19 1.376(4)
C18 H18 0.9300
C18 C17 1.386(4)
C9 C8 1.333(3)
C8 H8 0.9300
C8 C1 1.436(4)
C21 H21 0.9300
C17 H17 0.9300
C17 C19 1.371(4)
C11 H11 0.9300
C11 C12 1.385(3)
C12 H12 0.9300
C12 C13 1.371(4)
C15 H15 0.9300
C15 C14 1.385(4)
C14 H14 0.9300
C14 C13 1.368(4)
C2 C3 1.381(4)
C2 C7 1.386(4)
C3 H3 0.9300
C3 C4 1.377(4)
C7 C6 1.371(4)
C5 H5 0.9300
C5 C4 1.387(5)
C5 C6 1.370(4)
C4 H4 0.9300
C6 H6 0.9300

loop_
_geom_torsion_atom_site_label_1
_geom_torsion_atom_site_label_2
_geom_torsion_atom_site_label_3
_geom_torsion_atom_site_label_4
_geom_torsion
O1 C7 C6 C5 178.3(3)
N1 C2 C3 C4 -177.2(3)
N1 C2 C7 O1 -0.8(3)
N1 C2 C7 C6 177.8(3)
C16 C18 C17 C19 -0.2(4)
C16 C9 C8 C1 -179.8(3)
C10 C9 C8 C1 -3.0(5)
C10 C11 C12 C13 -0.4(4)
C10 C15 C14 C13 -0.6(4)
C18 C16 C9 C10 -30.6(3)
C18 C16 C9 C8 146.4(3)
C18 C16 C21 C20 -0.6(4)
C18 C17 C19 Cl2 -179.6(2)
C18 C17 C19 C20 -0.7(4)
C9 C16 C18 C17 -177.7(2)
C9 C16 C21 C20 177.9(2)
C9 C10 C11 C12 -175.9(2)
C9 C10 C15 C14 176.5(3)
C9 C8 C1 O1 -3.2(5)
C9 C8 C1 N1 174.9(3)
C1 O1 C7 C2 1.3(3)
C1 O1 C7 C6 -177.3(3)
C1 N1 C2 C3 178.5(3)
C1 N1 C2 C7 -0.1(3)
C21 C16 C18 C17 0.8(4)
C21 C16 C9 C10 150.9(2)
C21 C16 C9 C8 -32.1(4)
C21 C20 C19 Cl2 179.81(19)
C21 C20 C19 C17 0.9(4)
C11 C10 C9 C16 115.9(3)
C11 C10 C9 C8 -60.9(4)
C11 C10 C15 C14 0.3(4)
C11 C12 C13 Cl1 177.8(2)
C11 C12 C13 C14 0.1(4)
C19 C20 C21 C16 -0.2(4)
C15 C10 C9 C16 -60.2(3)
C15 C10 C9 C8 123.0(3)
C15 C10 C11 C12 0.2(4)
C15 C14 C13 Cl1 -177.3(2)
C15 C14 C13 C12 0.4(5)
C2 N1 C1 O1 0.9(3)
C2 N1 C1 C8 -177.4(3)
C2 C3 C4 C5 -0.8(5)
C2 C7 C6 C5 0.0(5)
C3 C2 C7 O1 -179.5(2)
C3 C2 C7 C6 -0.9(4)
C7 O1 C1 N1 -1.4(3)
C7 O1 C1 C8 176.9(3)
C7 C2 C3 C4 1.3(4)
C4 C5 C6 C7 0.5(5)
C6 C5 C4 C3 -0.1(5)
